data_7003883
loop_
_publ_author_name
'Zhang, Zhiming'
'Yao, Shuang'
'Qi, Yanfei'
'Li, Yangguang'
'Wang, Yonghui'
'Wang, Enbo'

_publ_section_title
;
 A new heart-like Co-containing polyoxoanion based on the lacunary
 Preyssler anion
;
_journal_issue 23
_journal_name_full 'Dalton Transactions'
_journal_page_first 3051
_journal_page_last 3053
_journal_paper_doi 10.1039/b800975a
_journal_year 2008
_chemical_formula_sum 'Co2 H64 K3 Na17 O132 P4 W26'
_chemical_formula_weight 7706.48
_chemical_name_systematic
;
?
;
_space_group_IT_number 15
_symmetry_cell_setting monoclinic
_symmetry_space_group_name_Hall '-C 2yc'
_symmetry_space_group_name_H-M 'C 1 2/c 1'
_atom_sites_solution_hydrogens none
_atom_sites_solution_primary direct
_atom_sites_solution_secondary difmap
_audit_creation_method SHELXL-97
_cell_angle_alpha 90.00
_cell_angle_beta 115.45(3)
_cell_angle_gamma 90.00
_cell_formula_units_Z 4
_cell_length_a 31.073(6)
_cell_length_b 18.288(4)
_cell_length_c 24.586(5)
_cell_measurement_reflns_used 10977
_cell_measurement_temperature 150(2)
_cell_measurement_theta_max 25.00
_cell_measurement_theta_min 3.01
_cell_volume 12616(5)
_computing_structure_refinement 'SHELXL-97 (Sheldrick, 1997)'
_computing_structure_solution 'SHELXS-97 (Sheldrick, 1990)'
_diffrn_ambient_temperature 150(2)
_diffrn_detector_area_resol_mean 0.01
_diffrn_measured_fraction_theta_full 0.987
_diffrn_measured_fraction_theta_max 0.987
_diffrn_measurement_device_type 'Rigaku R-AXIS RAPID IP'
_diffrn_measurement_method Oscillation
_diffrn_radiation_monochromator graphite
_diffrn_radiation_source 'Rotation anode'
_diffrn_radiation_type MoK\a
_diffrn_radiation_wavelength 0.71073
_diffrn_reflns_av_R_equivalents 0.1028
_diffrn_reflns_av_sigmaI/netI 0.1008
_diffrn_reflns_limit_h_max 34
_diffrn_reflns_limit_h_min -36
_diffrn_reflns_limit_k_max 21
_diffrn_reflns_limit_k_min -20
_diffrn_reflns_limit_l_max 28
_diffrn_reflns_limit_l_min -29
_diffrn_reflns_number 44007
_diffrn_reflns_theta_full 25.00
_diffrn_reflns_theta_max 25.00
_diffrn_reflns_theta_min 3.01
_diffrn_standards_decay_% 0
_diffrn_standards_interval_count 0
_diffrn_standards_interval_time 0
_diffrn_standards_number 0
_exptl_absorpt_coefficient_mu 24.183
_exptl_absorpt_correction_T_max 0.2195
_exptl_absorpt_correction_T_min 0.0976
_exptl_absorpt_correction_type multi-scan
_exptl_absorpt_process_details 'ABSCOR by T.Higashi 8 March, 1995'
_exptl_crystal_colour brown
_exptl_crystal_density_diffrn 4.057
_exptl_crystal_density_method 'not measured'
_exptl_crystal_description block
_exptl_crystal_F_000 13608
_exptl_crystal_size_max 0.18
_exptl_crystal_size_mid 0.13
_exptl_crystal_size_min 0.09
_platon_squeeze_details
;
;
_refine_diff_density_max 6.960
_refine_diff_density_min -3.583
_refine_diff_density_rms 0.408
_refine_ls_extinction_method none
_refine_ls_goodness_of_fit_ref 1.025
_refine_ls_hydrogen_treatment none
_refine_ls_matrix_type full
_refine_ls_number_parameters 720
_refine_ls_number_reflns 10977
_refine_ls_number_restraints 112
_refine_ls_restrained_S_all 1.022
_refine_ls_R_factor_all 0.1055
_refine_ls_R_factor_gt 0.0621
_refine_ls_shift/su_max 0.002
_refine_ls_shift/su_mean 0.000
_refine_ls_structure_factor_coef Fsqd
_refine_ls_weighting_details 'calc w=1/[\s^2^(Fo^2^)+(0.0520P)^2^+629.3358P] where P=(Fo^2^+2Fc^2^)/3'
_refine_ls_weighting_scheme calc
_refine_ls_wR_factor_gt 0.1265
_refine_ls_wR_factor_ref 0.1419
_reflns_number_gt 7285
_reflns_number_total 10977
_reflns_threshold_expression >2sigma(I)
_cod_data_source_file b800975a.txt
_cod_data_source_block 1
_cod_depositor_comments
;
The following automatic conversions were performed:
'_symmetry_cell_setting' value 'Monoclinic' changed to 'monoclinic'
according to '/home/saulius/struct/CIF-dictionaries/cif_core.dic'
dictionary named 'cif_core.dic' version 2.4.1 from
2010-06-29.

'_exptl_absorpt_correction_type' value 'MULTI-SCAN' changed
to 'multi-scan' according to
'/home/saulius/struct/CIF-dictionaries/cif_core.dic' dictionary named
'cif_core.dic' version 2.4.1 from 2010-06-29.

Automatic conversion script
Id: cif_fix_enum 1527 2010-12-29 10:47:43Z saulius 
;
_cod_original_cell_volume 12616(4)
_cod_original_sg_symbol_H-M C2/c
_cod_original_formula_sum 'H64 Co2 K3 Na17 O132 P4 W26'
_cod_database_code 7003883

loop_
_symmetry_equiv_pos_as_xyz
'x, y, z'
'-x, y, -z+1/2'
'x+1/2, y+1/2, z'
'-x+1/2, y+1/2, -z+1/2'
'-x, -y, -z'
'x, -y, z-1/2'
'-x+1/2, -y+1/2, -z'
'x+1/2, -y+1/2, z-1/2'

loop_
_atom_site_label
_atom_site_type_symbol
_atom_site_fract_x
_atom_site_fract_y
_atom_site_fract_z
_atom_site_U_iso_or_equiv
_atom_site_adp_type
_atom_site_occupancy
_atom_site_symmetry_multiplicity
_atom_site_calc_flag
_atom_site_refinement_flags
_atom_site_disorder_assembly
_atom_site_disorder_group
W1 W 0.17374(3) 0.15522(6) 0.18214(4) 0.0287(2) Uani 1 1 d . . .
W2 W 0.18444(3) 0.35021(6) 0.33123(4) 0.0304(3) Uani 1 1 d . . .
W3 W 0.22255(3) 0.15496(6) 0.33393(4) 0.0283(2) Uani 1 1 d . . .
W4 W 0.13704(3) 0.35030(6) 0.18165(4) 0.0301(2) Uani 1 1 d . . .
W5 W 0.19361(3) -0.04094(6) 0.33268(4) 0.0298(2) Uani 1 1 d . . .
W6 W 0.14610(3) -0.04120(6) 0.18202(4) 0.0303(3) Uani 1 1 d . . .
W7 W 0.01332(3) 0.28720(6) 0.09987(4) 0.0266(2) Uani 1 1 d . . .
W8 W 0.10950(3) 0.28811(6) 0.40488(4) 0.0251(2) Uani 1 1 d . . .
W9 W 0.14457(3) 0.09113(6) 0.40556(4) 0.0258(2) Uani 1 1 d . . .
W10 W 0.03723(3) 0.46583(6) 0.17707(4) 0.0328(3) Uani 1 1 d . . .
W11 W 0.04782(3) 0.08974(6) 0.10249(4) 0.0291(2) Uani 1 1 d . . .
W12 W 0.08511(3) 0.46631(6) 0.32730(4) 0.0325(3) Uani 1 1 d . . .
W13 W 0.07948(4) -0.10843(7) 0.25306(5) 0.0274(3) Uani 0.75 1 d P . .
Co1 Co 0.07948(4) -0.10843(7) 0.25306(5) 0.0274(3) Uani 0.25 1 d P . .
W14 W 0.03524(7) -0.03061(13) 0.35620(9) 0.0337(5) Uani 0.25 1 d PD . .
Co2 Co 0.03524(7) -0.03061(13) 0.35620(9) 0.0337(5) Uani 0.75 1 d PD . .
P1 P 0.10838(18) 0.0900(4) 0.2541(2) 0.0248(14) Uani 1 1 d . . .
P2 P 0.06756(19) 0.3046(3) 0.2525(2) 0.0231(13) Uani 1 1 d . . .
O1 O 0.0993(5) 0.1025(9) 0.3092(6) 0.026(4) Uani 1 1 d . . .
O2 O 0.2293(5) 0.1576(9) 0.2593(6) 0.027(4) Uani 1 1 d . . .
O3 O 0.1183(4) 0.3048(8) 0.2558(6) 0.022(3) Uani 1 1 d U . .
O4 O 0.0688(5) 0.5163(9) 0.2520(6) 0.029(4) Uani 1 1 d U . .
O5 O -0.0486(5) 0.2725(9) 0.0956(6) 0.027(4) Uani 1 1 d . . .
O6 O 0.1248(4) 0.0100(9) 0.2554(6) 0.022(3) Uani 1 1 d U . .
O7 O 0.0512(5) 0.3838(9) 0.2519(6) 0.028(4) Uani 1 1 d . . .
O8 O 0.2801(5) 0.1627(10) 0.3842(7) 0.036(4) Uani 1 1 d U . .
O9 O 0.1678(5) 0.2578(9) 0.1911(6) 0.029(4) Uani 1 1 d . . .
O10 O -0.0215(5) 0.4790(9) 0.1832(6) 0.027(4) Uani 1 1 d U . .
O11 O 0.1973(4) -0.0654(9) 0.2591(6) 0.026(4) Uani 1 1 d . . .
O12 O 0.0381(6) 0.0838(11) 0.0294(6) 0.046(5) Uani 1 1 d . . .
O13 O 0.1633(5) -0.0874(10) 0.1349(7) 0.034(4) Uani 1 1 d . . .
O14 O 0.0704(5) 0.2644(8) 0.3088(6) 0.021(3) Uani 1 1 d . . .
O15 O 0.1466(5) -0.1155(9) 0.3154(6) 0.029(4) Uani 1 1 d . . .
O16 O 0.0965(5) 0.4311(9) 0.1832(6) 0.033(4) Uani 1 1 d . . .
O17 O 0.1909(5) 0.1454(9) 0.3828(6) 0.029(4) Uani 1 1 d U . .
O18 O 0.1699(5) 0.0069(10) 0.3826(6) 0.033(4) Uani 1 1 d . . .
O19 O 0.0338(4) 0.2656(9) 0.1953(6) 0.025(3) Uani 1 1 d U . .
O20 O 0.2221(5) 0.0484(10) 0.3292(6) 0.032(4) Uani 1 1 d . . .
O21 O 0.0633(4) 0.1013(8) 0.1968(6) 0.020(3) Uani 1 1 d U . .
O22 O 0.1614(5) 0.3074(10) 0.3834(6) 0.033(4) Uani 1 1 d . . .
O23 O 0.1762(6) 0.0485(9) 0.1866(7) 0.036(4) Uani 1 1 d . . .
O24 O 0.1176(5) 0.1859(9) 0.4065(6) 0.029(4) Uani 1 1 d U . .
O25 O 0.1803(6) 0.0844(10) 0.4815(7) 0.041(5) Uani 1 1 d . . .
O26 O 0.1079(5) -0.1140(10) 0.1949(7) 0.040(4) Uani 1 1 d U . .
O27 O 0.2007(6) 0.1612(10) 0.1357(7) 0.041(5) Uani 1 1 d . . .
O28 O 0.2100(5) 0.2569(10) 0.3269(6) 0.032(4) Uani 1 1 d U . .
O29 O 0.2420(5) -0.0900(10) 0.3851(7) 0.038(4) Uani 1 1 d . . .
O30 O 0.1481(5) 0.1408(8) 0.2552(6) 0.023(3) Uani 1 1 d . . .
O31 O 0.1399(5) 0.3068(9) 0.4803(6) 0.033(4) Uani 1 1 d U . .
O32 O 0.0327(5) 0.5350(10) 0.1293(7) 0.043(5) Uani 1 1 d . . .
O33 O -0.0038(5) 0.3056(9) 0.0257(6) 0.031(4) Uani 1 1 d U . .
O34 O 0.0912(5) 0.3873(9) 0.3781(6) 0.026(4) Uani 1 1 d . . .
O35 O 0.0795(5) 0.3070(10) 0.1274(7) 0.036(4) Uani 1 1 d . . .
O36 O 0.1422(5) 0.4296(10) 0.3256(6) 0.034(4) Uani 1 1 d . . .
O37 O 0.0093(5) 0.3867(9) 0.1247(6) 0.031(4) Uani 1 1 d . . .
O38 O 0.2356(5) 0.3885(10) 0.3828(6) 0.039(5) Uani 1 1 d . . .
O39 O 0.1104(5) 0.1435(9) 0.1307(6) 0.033(4) Uani 1 1 d . . .
O40 O 0.1864(5) 0.3801(10) 0.2578(6) 0.036(5) Uani 1 1 d . . .
O41 O 0.0205(5) 0.1863(9) 0.0993(7) 0.034(4) Uani 1 1 d U . .
O42 O 0.0266(6) -0.0649(12) 0.1914(9) 0.059(6) Uani 1 1 d . . .
O43 O 0.0650(6) -0.0687(12) 0.3116(8) 0.060(6) Uani 1 1 d . . .
O44 O 0.1587(5) 0.3898(11) 0.1366(7) 0.044(5) Uani 1 1 d . . .
O45 O 0.1116(6) 0.5385(10) 0.3738(7) 0.042(4) Uani 1 1 d U . .
O46 O 0.0934(5) 0.0443(9) 0.4030(7) 0.035(4) Uani 1 1 d . . .
O47 O -0.0035(5) 0.0421(11) 0.0991(7) 0.045(5) Uani 1 1 d . . .
O48 O 0.0892(5) 0.0057(9) 0.1284(6) 0.029(4) Uani 1 1 d U . .
O49 O 0.0607(6) -0.1943(13) 0.2524(10) 0.070(7) Uani 1 1 d . . .
O50 O 0.0599(9) -0.0856(18) 0.4257(12) 0.112(9) Uani 1 1 d U . .
O51 O 0.0184(4) 0.0420(4) 0.3115(4) 0.015(3) Uiso 1 1 d D . .
K1 K 0.0226(3) 0.1691(4) 0.3177(4) 0.034(3) Uani 0.50 1 d PDU . .
OW1 O -0.0126(11) 0.154(2) 0.2103(4) 0.035(10) Uiso 0.50 1 d PD . .
K2 K 0.1813(2) -0.1979(4) 0.0688(3) 0.0583(19) Uani 1 1 d . . .
Na1 Na 0.2915(5) 0.5183(9) 0.4171(6) 0.087(4) Uiso 1 1 d . . .
Na2 Na 0.2756(5) 0.1165(9) 0.4995(6) 0.087(4) Uiso 1 1 d . . .
Na3 Na 0.2165(7) 0.5182(13) 0.2376(9) 0.105(6) Uiso 0.84 1 d P . .
Na4 Na 0.2017(7) 0.2918(12) 0.0750(9) 0.104(6) Uiso 0.84 1 d P . .
Na5 Na 0.0271(8) -0.1424(14) 0.0808(10) 0.109(7) Uiso 0.76 1 d P . .
Na6 Na 0.0858(9) -0.0253(16) 0.0113(10) 0.058(6) Uiso 0.50 1 d P . 1
Na6A Na 0.1084(10) -0.0013(17) 0.0167(11) 0.069(8) Uiso 0.50 1 d P . 2
Na7 Na 0.0375(12) 0.612(2) 0.0550(16) 0.106(11) Uiso 0.47 1 d P . .
Na8 Na 0.0857(13) 0.660(2) 0.2260(18) 0.103(12) Uiso 0.44 1 d P . 1
Na9 Na 0.106(2) 0.654(4) 0.277(3) 0.12(2) Uiso 0.31 1 d P . 2
Na10 Na 0.2203(13) -0.208(2) 0.2495(17) 0.099(12) Uiso 0.42 1 d P . .
Na11 Na 0.1749(15) 0.518(3) 0.0731(19) 0.118(14) Uiso 0.42 1 d P . .
OW2 O 0.0853(8) -0.1619(15) 0.0151(11) 0.087(7) Uiso 1 1 d . . .
OW3 O 0.0997(13) 0.238(2) 0.0165(17) 0.112(12) Uiso 0.75 1 d P . .
OW4 O 0.0247(14) 0.701(3) 0.1055(19) 0.099(13) Uiso 0.62 1 d P . .
OW5 O 0.2500 0.2500 0.5000 0.080(10) Uiso 1 2 d S . .
OW6 O 0.1406(18) -0.251(4) 0.156(2) 0.108(19) Uiso 0.49 1 d P . .
OW7 O 0.0779(19) 0.550(3) -0.010(2) 0.100(18) Uiso 0.47 1 d P . .
OW8 O 0.2489(18) 0.162(3) 0.079(2) 0.092(16) Uiso 0.48 1 d P . .
OW9 O 0.0344(18) -0.228(4) 0.351(2) 0.089(17) Uiso 0.44 1 d P . .
OW10 O 0.139(2) 0.578(4) 0.140(3) 0.11(2) Uiso 0.41 1 d P . .
OW11 O 0.198(2) 0.579(4) 0.339(3) 0.10(2) Uiso 0.43 1 d P . .
OW12 O -0.011(2) 0.528(4) -0.008(3) 0.11(2) Uiso 0.40 1 d P . .
OW13 O 0.294(2) 0.237(4) 0.139(3) 0.09(2) Uiso 0.38 1 d P . .
OW14 O 0.0000 0.646(4) 0.2500 0.096(18) Uiso 0.62 2 d SP . .
OW15 O 0.186(3) 0.649(5) 0.249(4) 0.10(3) Uiso 0.32 1 d P . .

loop_
_atom_site_aniso_label
_atom_site_aniso_U_11
_atom_site_aniso_U_22
_atom_site_aniso_U_33
_atom_site_aniso_U_23
_atom_site_aniso_U_13
_atom_site_aniso_U_12
W1 0.0274(5) 0.0327(7) 0.0273(5) -0.0022(4) 0.0130(4) -0.0019(5)
W2 0.0246(5) 0.0308(7) 0.0307(5) -0.0005(5) 0.0069(4) -0.0088(5)
W3 0.0211(4) 0.0347(7) 0.0262(5) -0.0002(4) 0.0073(4) -0.0045(4)
W4 0.0293(5) 0.0293(7) 0.0324(5) 0.0025(5) 0.0139(4) -0.0065(5)
W5 0.0266(5) 0.0288(7) 0.0287(5) 0.0015(4) 0.0069(4) 0.0075(4)
W6 0.0328(5) 0.0288(7) 0.0289(5) -0.0049(4) 0.0128(4) 0.0058(5)
W7 0.0258(5) 0.0276(7) 0.0230(5) 0.0039(4) 0.0072(4) 0.0000(4)
W8 0.0230(4) 0.0236(7) 0.0228(5) -0.0025(4) 0.0042(3) -0.0037(4)
W9 0.0225(4) 0.0252(7) 0.0273(5) 0.0006(4) 0.0084(4) -0.0011(4)
W10 0.0432(6) 0.0177(7) 0.0343(5) 0.0060(4) 0.0137(4) 0.0013(5)
W11 0.0263(5) 0.0296(7) 0.0261(5) -0.0005(4) 0.0062(4) 0.0009(4)
W12 0.0389(5) 0.0177(7) 0.0339(5) -0.0032(4) 0.0091(4) -0.0050(5)
W13 0.0250(6) 0.0189(8) 0.0344(6) -0.0010(5) 0.0091(5) 0.0007(5)
Co1 0.0250(6) 0.0189(8) 0.0344(6) -0.0010(5) 0.0091(5) 0.0007(5)
W14 0.0309(10) 0.0349(16) 0.0354(11) -0.0053(10) 0.0144(9) -0.0028(10)
Co2 0.0309(10) 0.0349(16) 0.0354(11) -0.0053(10) 0.0144(9) -0.0028(10)
P1 0.020(3) 0.026(4) 0.027(3) 0.001(3) 0.009(2) 0.001(3)
P2 0.021(3) 0.017(4) 0.028(3) 0.001(3) 0.006(2) 0.000(3)
O1 0.030(8) 0.026(11) 0.026(8) -0.005(7) 0.017(6) -0.002(7)
O2 0.030(8) 0.027(11) 0.028(8) 0.009(7) 0.016(6) 0.006(7)
O3 0.021(3) 0.021(3) 0.022(3) -0.0001(10) 0.0091(17) -0.0003(10)
O4 0.029(4) 0.029(4) 0.029(4) 0.0003(10) 0.0126(18) -0.0003(10)
O5 0.026(8) 0.023(11) 0.034(9) 0.001(7) 0.015(6) 0.007(7)
O6 0.022(3) 0.022(3) 0.022(3) -0.0001(10) 0.0092(17) 0.0001(10)
O7 0.021(7) 0.032(12) 0.019(8) 0.002(7) -0.002(6) -0.001(7)
O8 0.036(4) 0.036(4) 0.036(4) -0.0002(10) 0.0155(19) 0.0002(10)
O9 0.030(8) 0.023(11) 0.037(9) 0.004(7) 0.019(7) -0.005(7)
O10 0.024(5) 0.019(7) 0.034(6) -0.002(5) 0.009(5) -0.006(5)
O11 0.013(7) 0.031(11) 0.029(8) -0.002(7) 0.004(6) 0.004(7)
O12 0.055(10) 0.049(14) 0.020(8) 0.005(8) 0.001(7) 0.027(10)
O13 0.047(9) 0.029(12) 0.032(9) -0.006(8) 0.024(7) 0.007(8)
O14 0.029(8) 0.011(9) 0.029(8) 0.003(6) 0.018(6) 0.008(7)
O15 0.030(8) 0.029(11) 0.024(8) 0.012(7) 0.009(6) -0.004(7)
O16 0.039(9) 0.027(12) 0.030(9) 0.009(7) 0.011(7) 0.000(8)
O17 0.030(6) 0.023(7) 0.026(6) -0.004(5) 0.006(5) -0.006(5)
O18 0.027(8) 0.030(12) 0.031(9) 0.005(8) 0.002(7) 0.002(8)
O19 0.022(5) 0.017(6) 0.031(6) 0.000(5) 0.006(4) 0.009(5)
O20 0.024(8) 0.037(12) 0.037(9) -0.004(8) 0.014(7) -0.005(8)
O21 0.018(5) 0.019(6) 0.024(5) 0.004(5) 0.009(4) -0.005(5)
O22 0.023(8) 0.040(12) 0.022(8) 0.011(7) -0.003(6) 0.003(7)
O23 0.051(10) 0.021(11) 0.041(10) 0.003(8) 0.023(8) -0.012(8)
O24 0.034(6) 0.029(7) 0.030(6) 0.005(5) 0.021(5) 0.001(5)
O25 0.050(10) 0.038(13) 0.029(9) 0.003(8) 0.013(7) -0.009(9)
O26 0.040(4) 0.040(4) 0.041(4) 0.0000(10) 0.017(2) -0.0002(10)
O27 0.051(10) 0.044(13) 0.031(9) 0.002(8) 0.021(8) -0.009(9)
O28 0.027(6) 0.040(7) 0.036(6) 0.003(5) 0.020(5) -0.002(5)
O29 0.027(8) 0.034(12) 0.042(10) 0.004(8) 0.004(7) 0.018(8)
O30 0.027(8) 0.012(10) 0.034(8) 0.009(7) 0.018(6) 0.001(7)
O31 0.039(6) 0.030(7) 0.025(6) -0.005(5) 0.008(5) -0.002(5)
O32 0.038(9) 0.017(11) 0.055(11) 0.017(9) 0.004(8) -0.001(8)
O33 0.032(6) 0.032(7) 0.022(6) 0.003(5) 0.006(5) -0.003(5)
O34 0.018(7) 0.026(11) 0.031(8) -0.017(7) 0.007(6) -0.012(7)
O35 0.032(8) 0.038(13) 0.041(10) -0.009(8) 0.019(7) -0.006(8)
O36 0.039(9) 0.033(12) 0.028(9) -0.005(8) 0.013(7) -0.013(8)
O37 0.046(9) 0.020(11) 0.017(8) 0.001(7) 0.004(7) 0.001(8)
O38 0.030(8) 0.051(14) 0.025(9) 0.011(8) 0.002(7) -0.002(8)
O39 0.044(9) 0.029(12) 0.028(8) 0.010(8) 0.018(7) 0.002(8)
O40 0.027(8) 0.050(14) 0.023(8) 0.006(8) 0.002(6) -0.016(8)
O41 0.027(6) 0.026(7) 0.041(6) -0.001(5) 0.006(5) 0.006(5)
O42 0.035(10) 0.063(17) 0.088(15) 0.024(12) 0.035(10) 0.012(10)
O43 0.034(9) 0.075(18) 0.068(13) -0.051(12) 0.018(9) -0.014(10)
O44 0.039(10) 0.044(14) 0.052(11) 0.007(9) 0.022(8) -0.003(9)
O45 0.044(6) 0.034(7) 0.045(7) -0.010(5) 0.015(5) -0.005(5)
O46 0.029(8) 0.026(12) 0.049(10) 0.015(8) 0.015(7) 0.011(8)
O47 0.020(8) 0.059(15) 0.051(11) -0.024(10) 0.011(7) 0.002(9)
O48 0.029(6) 0.024(7) 0.028(6) -0.009(5) 0.005(5) -0.003(5)
O49 0.038(11) 0.08(2) 0.097(17) -0.014(14) 0.029(11) -0.005(11)
O50 0.112(11) 0.114(12) 0.111(11) 0.002(7) 0.050(7) 0.002(7)
K1 0.023(5) 0.052(7) 0.029(5) -0.003(5) 0.013(4) 0.005(5)
K2 0.052(4) 0.048(5) 0.063(4) -0.009(3) 0.014(3) 0.007(3)

loop_
_atom_type_symbol
_atom_type_description
_atom_type_scat_dispersion_real
_atom_type_scat_dispersion_imag
_atom_type_scat_source
O O 0.0106 0.0060 'International Tables Vol C Tables 4.2.6.8 and 6.1.1.4'
H H 0.0000 0.0000 'International Tables Vol C Tables 4.2.6.8 and 6.1.1.4'
W W -0.8490 6.8722 'International Tables Vol C Tables 4.2.6.8 and 6.1.1.4'
P P 0.1023 0.0942 'International Tables Vol C Tables 4.2.6.8 and 6.1.1.4'
Co Co 0.3494 0.9721 'International Tables Vol C Tables 4.2.6.8 and 6.1.1.4'
K K 0.2009 0.2494 'International Tables Vol C Tables 4.2.6.8 and 6.1.1.4'
Na Na 0.0362 0.0249 'International Tables Vol C Tables 4.2.6.8 and 6.1.1.4'

loop_
_geom_angle_atom_site_label_1
_geom_angle_atom_site_label_2
_geom_angle_atom_site_label_3
_geom_angle
_geom_angle_site_symmetry_1
_geom_angle_site_symmetry_3
_geom_angle_publ_flag
O27 W1 O39 103.8(7) . . ?
O27 W1 O9 96.6(8) . . ?
O39 W1 O9 93.8(7) . . ?
O27 W1 O2 99.6(7) . . ?
O39 W1 O2 156.3(6) . . ?
O9 W1 O2 87.4(7) . . ?
O27 W1 O23 94.8(8) . . ?
O39 W1 O23 85.8(7) . . ?
O9 W1 O23 168.4(6) . . ?
O2 W1 O23 88.3(7) . . ?
O27 W1 O30 171.4(7) . . ?
O39 W1 O30 84.0(6) . . ?
O9 W1 O30 86.5(6) . . ?
O2 W1 O30 72.4(5) . . ?
O23 W1 O30 81.9(6) . . ?
O38 W2 O22 99.8(7) . . ?
O38 W2 O28 97.6(8) . . ?
O22 W2 O28 87.5(7) . . ?
O38 W2 O40 100.8(7) . . ?
O22 W2 O40 159.4(6) . . ?
O28 W2 O40 91.1(7) . . ?
O38 W2 O36 97.7(8) . . ?
O22 W2 O36 85.1(7) . . ?
O28 W2 O36 164.0(6) . . ?
O40 W2 O36 90.8(7) . . ?
O38 W2 O3 174.3(6) . . ?
O22 W2 O3 85.9(5) . . ?
O28 W2 O3 83.0(6) . . ?
O40 W2 O3 73.5(5) . . ?
O36 W2 O3 82.3(6) . . ?
O38 W2 K2 39.1(6) . 4 ?
O22 W2 K2 95.3(4) . 4 ?
O28 W2 K2 58.5(4) . 4 ?
O40 W2 K2 101.4(4) . 4 ?
O36 W2 K2 136.4(5) . 4 ?
O3 W2 K2 141.3(4) . 4 ?
O8 W3 O17 102.9(7) . . ?
O8 W3 O28 95.5(7) . . ?
O17 W3 O28 90.4(6) . . ?
O8 W3 O2 100.4(6) . . ?
O17 W3 O2 156.7(6) . . ?
O28 W3 O2 89.5(6) . . ?
O8 W3 O20 96.1(7) . . ?
O17 W3 O20 87.2(7) . . ?
O28 W3 O20 168.4(6) . . ?
O2 W3 O20 88.2(7) . . ?
O8 W3 O30 171.8(6) . . ?
O17 W3 O30 85.0(5) . . ?
O28 W3 O30 86.6(6) . . ?
O2 W3 O30 71.7(5) . . ?
O20 W3 O30 81.9(6) . . ?
O8 W3 K2 38.3(6) . 4 ?
O17 W3 K2 98.3(5) . 4 ?
O28 W3 K2 57.4(4) . 4 ?
O2 W3 K2 101.2(5) . 4 ?
O20 W3 K2 134.2(4) . 4 ?
O30 W3 K2 143.7(4) . 4 ?
O44 W4 O35 103.9(7) . . ?
O44 W4 O9 98.0(7) . . ?
O35 W4 O9 89.2(7) . . ?
O44 W4 O40 98.1(7) . . ?
O35 W4 O40 158.0(6) . . ?
O9 W4 O40 89.1(7) . . ?
O44 W4 O16 97.5(8) . . ?
O35 W4 O16 84.7(7) . . ?
O9 W4 O16 164.3(6) . . ?
O40 W4 O16 91.1(7) . . ?
O44 W4 O3 170.5(7) . . ?
O35 W4 O3 85.6(6) . . ?
O9 W4 O3 82.3(5) . . ?
O40 W4 O3 72.4(5) . . ?
O16 W4 O3 82.8(6) . . ?
O29 W5 O20 102.0(7) . . ?
O29 W5 O18 102.1(7) . . ?
O20 W5 O18 87.1(7) . . ?
O29 W5 O11 101.2(7) . . ?
O20 W5 O11 86.6(7) . . ?
O18 W5 O11 156.6(6) . . ?
O29 W5 O15 97.5(7) . . ?
O20 W5 O15 160.5(6) . . ?
O18 W5 O15 90.0(7) . . ?
O11 W5 O15 88.5(6) . . ?
O29 W5 O6 172.3(7) . . ?
O20 W5 O6 84.3(6) . . ?
O18 W5 O6 82.5(5) . . ?
O11 W5 O6 74.5(5) . . ?
O15 W5 O6 76.2(6) . . ?
O13 W6 O23 100.4(8) . . ?
O13 W6 O48 103.0(7) . . ?
O23 W6 O48 86.5(7) . . ?
O13 W6 O26 99.7(8) . . ?
O23 W6 O26 159.9(7) . . ?
O48 W6 O26 88.3(7) . . ?
O13 W6 O11 100.8(7) . . ?
O23 W6 O11 87.9(7) . . ?
O48 W6 O11 156.2(6) . . ?
O26 W6 O11 89.2(7) . . ?
O13 W6 O6 172.8(7) . . ?
O23 W6 O6 84.5(6) . . ?
O48 W6 O6 82.4(5) . . ?
O26 W6 O6 75.5(6) . . ?
O11 W6 O6 74.0(5) . . ?
O33 W7 O41 99.9(7) . . ?
O33 W7 O5 97.2(6) . . ?
O41 W7 O5 88.9(7) . . ?
O33 W7 O35 97.8(7) . . ?
O41 W7 O35 94.4(7) . . ?
O5 W7 O35 163.8(6) . . ?
O33 W7 O37 96.9(7) . . ?
O41 W7 O37 163.1(6) . . ?
O5 W7 O37 87.1(7) . . ?
O35 W7 O37 85.2(7) . . ?
O33 W7 O19 178.4(7) . . ?
O41 W7 O19 81.3(6) . . ?
O5 W7 O19 81.6(5) . . ?
O35 W7 O19 83.2(6) . . ?
O37 W7 O19 81.9(6) . . ?
O33 W7 K1 136.1(5) . 2 ?
O41 W7 K1 56.9(5) . 2 ?
O5 W7 K1 50.9(5) . 2 ?
O35 W7 K1 118.8(5) . 2 ?
O37 W7 K1 108.7(5) . 2 ?
O19 W7 K1 43.7(4) . 2 ?
O31 W8 O24 99.7(7) . . ?
O31 W8 O5 96.9(7) . 2 ?
O24 W8 O5 88.6(6) . 2 ?
O31 W8 O34 97.2(7) . . ?
O24 W8 O34 163.1(6) . . ?
O5 W8 O34 89.6(6) 2 . ?
O31 W8 O22 97.0(7) . . ?
O24 W8 O22 93.8(7) . . ?
O5 W8 O22 165.2(6) 2 . ?
O34 W8 O22 83.9(6) . . ?
O31 W8 O14 179.7(6) . . ?
O24 W8 O14 80.4(6) . . ?
O5 W8 O14 82.8(5) 2 . ?
O34 W8 O14 82.7(5) . . ?
O22 W8 O14 83.3(5) . . ?
O31 W8 K1 136.5(6) . . ?
O24 W8 K1 56.2(5) . . ?
O5 W8 K1 52.1(5) 2 . ?
O34 W8 K1 110.4(4) . . ?
O22 W8 K1 118.2(5) . . ?
O14 W8 K1 43.3(4) . . ?
O31 W8 K2 35.8(6) . 6_556 ?
O24 W8 K2 63.9(4) . 6_556 ?
O5 W8 K2 93.8(4) 2 6_556 ?
O34 W8 K2 133.0(4) . 6_556 ?
O22 W8 K2 100.3(4) . 6_556 ?
O14 W8 K2 144.3(4) . 6_556 ?
K1 W8 K2 108.39(18) . 6_556 ?
O25 W9 O46 98.9(7) . . ?
O25 W9 O18 96.1(7) . . ?
O46 W9 O18 94.3(7) . . ?
O25 W9 O24 97.6(8) . . ?
O46 W9 O24 92.7(7) . . ?
O18 W9 O24 163.4(6) . . ?
O25 W9 O17 97.5(7) . . ?
O46 W9 O17 163.6(6) . . ?
O18 W9 O17 83.2(7) . . ?
O24 W9 O17 85.8(6) . . ?
O25 W9 O1 178.6(8) . . ?
O46 W9 O1 81.9(6) . . ?
O18 W9 O1 85.0(6) . . ?
O24 W9 O1 81.2(6) . . ?
O17 W9 O1 81.7(5) . . ?
O25 W9 K1 132.5(6) . . ?
O46 W9 K1 59.8(5) . . ?
O18 W9 K1 125.2(4) . . ?
O24 W9 K1 47.8(5) . . ?
O17 W9 K1 108.6(4) . . ?
O1 W9 K1 47.0(4) . . ?
O32 W10 O37 103.0(8) . . ?
O32 W10 O16 95.4(7) . . ?
O37 W10 O16 86.8(7) . . ?
O32 W10 O10 99.4(7) . . ?
O37 W10 O10 88.6(7) . . ?
O16 W10 O10 165.2(7) . . ?
O32 W10 O4 99.4(8) . . ?
O37 W10 O4 157.7(7) . . ?
O16 W10 O4 90.4(6) . . ?
O10 W10 O4 88.6(6) . . ?
O32 W10 O7 171.5(7) . . ?
O37 W10 O7 85.2(6) . . ?
O16 W10 O7 82.7(6) . . ?
O10 W10 O7 82.9(6) . . ?
O4 W10 O7 72.4(6) . . ?
O12 W11 O47 99.8(8) . . ?
O12 W11 O48 95.1(7) . . ?
O47 W11 O48 94.7(7) . . ?
O12 W11 O41 98.1(8) . . ?
O47 W11 O41 94.3(7) . . ?
O48 W11 O41 162.6(6) . . ?
O12 W11 O39 95.9(8) . . ?
O47 W11 O39 164.3(6) . . ?
O48 W11 O39 82.4(6) . . ?
O41 W11 O39 84.9(7) . . ?
O12 W11 O21 177.0(8) . . ?
O47 W11 O21 83.2(6) . . ?
O48 W11 O21 85.1(6) . . ?
O41 W11 O21 81.2(6) . . ?
O39 W11 O21 81.2(5) . . ?
O12 W11 Na6 42.5(7) . . ?
O47 W11 Na6 102.1(7) . . ?
O48 W11 Na6 52.6(6) . . ?
O41 W11 Na6 139.0(6) . . ?
O39 W11 Na6 88.5(6) . . ?
O21 W11 Na6 137.5(5) . . ?
O12 W11 K1 133.9(6) . 2 ?
O47 W11 K1 60.6(5) . 2 ?
O48 W11 K1 125.7(4) . 2 ?
O41 W11 K1 48.4(5) . 2 ?
O39 W11 K1 108.7(5) . 2 ?
O21 W11 K1 47.4(4) . 2 ?
Na6 W11 K1 162.7(5) . 2 ?
O45 W12 O34 105.6(7) . . ?
O45 W12 O10 99.9(7) . 2 ?
O34 W12 O10 89.2(6) . 2 ?
O45 W12 O36 95.8(7) . . ?
O34 W12 O36 85.1(6) . . ?
O10 W12 O36 164.3(7) 2 . ?
O45 W12 O4 97.4(8) . . ?
O34 W12 O4 156.9(6) . . ?
O10 W12 O4 89.0(6) 2 . ?
O36 W12 O4 90.5(6) . . ?
O45 W12 O7 169.1(7) . . ?
O34 W12 O7 84.8(6) . . ?
O10 W12 O7 83.1(6) 2 . ?
O36 W12 O7 81.8(6) . . ?
O4 W12 O7 72.1(6) . . ?
O49 W13 O43 100.2(10) . . ?
O49 W13 O42 102.1(9) . . ?
O43 W13 O42 92.4(9) . . ?
O49 W13 O26 101.9(9) . . ?
O43 W13 O26 157.5(8) . . ?
O42 W13 O26 86.9(7) . . ?
O49 W13 O15 101.1(8) . . ?
O43 W13 O15 87.1(7) . . ?
O42 W13 O15 156.4(8) . . ?
O26 W13 O15 84.7(6) . . ?
O51 W14 O50 159.9(11) . . ?
O51 W14 O43 90.3(8) . . ?
O50 W14 O43 103.2(11) . . ?
O51 W14 O42 84.7(8) . 2 ?
O50 W14 O42 107.6(11) . 2 ?
O43 W14 O42 98.3(8) . 2 ?
O51 W14 O46 78.4(6) . . ?
O50 W14 O46 86.1(10) . . ?
O43 W14 O46 92.1(7) . . ?
O42 W14 O46 160.2(8) 2 . ?
O51 W14 O47 76.5(6) . 2 ?
O50 W14 O47 88.0(10) . 2 ?
O43 W14 O47 165.1(9) . 2 ?
O42 W14 O47 87.4(7) 2 2 ?
O46 W14 O47 78.7(6) . 2 ?
O51 W14 Na5 131.8(5) . 2 ?
O50 W14 Na5 51.4(9) . 2 ?
O43 W14 Na5 122.8(8) . 2 ?
O42 W14 Na5 58.7(7) 2 2 ?
O46 W14 Na5 127.8(6) . 2 ?
O47 W14 Na5 71.9(6) 2 2 ?
O51 W14 Na6 110.2(6) . 6_556 ?
O50 W14 Na6 49.7(11) . 6_556 ?
O43 W14 Na6 129.4(7) . 6_556 ?
O42 W14 Na6 128.3(7) 2 6_556 ?
O46 W14 Na6 51.0(6) . 6_556 ?
O47 W14 Na6 52.1(6) 2 6_556 ?
Na5 W14 Na6 77.0(5) 2 6_556 ?
O51 W14 Na6A 117.4(6) . 6_556 ?
O50 W14 Na6A 43.0(11) . 6_556 ?
O43 W14 Na6A 117.6(7) . 6_556 ?
O42 W14 Na6A 136.2(7) 2 6_556 ?
O46 W14 Na6A 48.3(6) . 6_556 ?
O47 W14 Na6A 64.6(6) 2 6_556 ?
Na5 W14 Na6A 80.0(6) 2 6_556 ?
Na6 W14 Na6A 12.5(5) 6_556 6_556 ?
O51 W14 K1 23.7(4) . . ?
O50 W14 K1 136.3(10) . . ?
O43 W14 K1 104.0(8) . . ?
O42 W14 K1 101.6(7) 2 . ?
O46 W14 K1 59.4(4) . . ?
O47 W14 K1 61.2(5) 2 . ?
Na5 W14 K1 130.2(4) 2 . ?
Na6 W14 K1 86.6(5) 6_556 . ?
Na6A W14 K1 93.8(5) 6_556 . ?
O1 P1 O21 111.0(8) . . ?
O1 P1 O30 110.5(9) . . ?
O21 P1 O30 110.4(8) . . ?
O1 P1 O6 108.1(9) . . ?
O21 P1 O6 108.3(8) . . ?
O30 P1 O6 108.5(8) . . ?
O19 P2 O14 111.0(9) . . ?
O19 P2 O7 109.8(8) . . ?
O14 P2 O7 110.5(8) . . ?
O19 P2 O3 109.5(8) . . ?
O14 P2 O3 107.0(8) . . ?
O7 P2 O3 109.0(9) . . ?
O19 P2 K1 80.9(6) . . ?
O14 P2 K1 30.7(6) . . ?
O7 P2 K1 118.1(6) . . ?
O3 P2 K1 124.7(6) . . ?
O19 P2 K1 31.2(6) . 2 ?
O14 P2 K1 80.4(6) . 2 ?
O7 P2 K1 117.5(6) . 2 ?
O3 P2 K1 126.7(6) . 2 ?
K1 P2 K1 49.9(3) . 2 ?
P1 O1 W9 132.4(8) . . ?
P1 O1 K1 129.2(8) . . ?
W9 O1 K1 97.7(5) . . ?
W3 O2 W1 120.8(7) . . ?
W3 O2 Na10 111.4(10) . 4 ?
W1 O2 Na10 102.9(9) . 4 ?
P2 O3 W2 126.4(8) . . ?
P2 O3 W4 124.1(8) . . ?
W2 O3 W4 93.9(5) . . ?
W10 O4 W12 120.7(9) . . ?
W10 O4 Na9 131.2(16) . . ?
W12 O4 Na9 107.9(15) . . ?
W10 O4 Na8 107.6(10) . . ?
W12 O4 Na8 131.7(11) . . ?
Na9 O4 Na8 23.9(13) . . ?
W7 O5 W8 163.1(10) . 2 ?
W7 O5 K1 95.9(6) . 2 ?
W8 O5 K1 94.0(6) 2 2 ?
P1 O6 W5 124.6(8) . . ?
P1 O6 W6 123.8(8) . . ?
W5 O6 W6 90.2(5) . . ?
P2 O7 W12 125.8(7) . . ?
P2 O7 W10 125.5(8) . . ?
W12 O7 W10 94.7(6) . . ?
W3 O8 K2 120.2(8) . 4 ?
W3 O8 Na11 111.9(12) . 4_545 ?
K2 O8 Na11 127.2(10) 4 4_545 ?
W1 O9 W4 157.9(8) . . ?
W12 O10 W10 161.8(9) 2 . ?
W5 O11 W6 121.1(7) . . ?
W5 O11 Na10 115.4(10) . . ?
W6 O11 Na10 105.6(10) . . ?
W11 O12 Na6 111.8(9) . . ?
W11 O12 Na5 136.5(10) . 5 ?
Na6 O12 Na5 110.6(9) . 5 ?
W11 O12 Na6A 111.2(9) . . ?
Na6 O12 Na6A 16.3(7) . . ?
Na5 O12 Na6A 112.2(9) 5 . ?
W6 O13 K2 163.3(9) . . ?
W6 O13 Na1 108.4(8) . 4_545 ?
K2 O13 Na1 88.3(5) . 4_545 ?
P2 O14 W8 132.0(9) . . ?
P2 O14 K1 129.9(8) . . ?
W8 O14 K1 97.2(5) . . ?
W5 O15 W13 125.0(8) . . ?
W10 O16 W4 150.0(9) . . ?
W3 O17 W9 149.9(9) . . ?
W3 O17 Na2 98.4(6) . . ?
W9 O17 Na2 94.9(6) . . ?
W5 O18 W9 151.9(9) . . ?
P2 O19 W7 132.3(9) . . ?
P2 O19 K1 129.7(9) . 2 ?
W7 O19 K1 97.5(6) . 2 ?
W5 O20 W3 149.1(8) . . ?
P1 O21 W11 132.4(8) . . ?
P1 O21 K1 128.6(8) . 2 ?
W11 O21 K1 98.3(5) . 2 ?
W2 O22 W8 150.0(8) . . ?
W6 O23 W1 150.1(9) . . ?
W8 O24 W9 161.1(8) . . ?
W8 O24 K1 90.3(6) . . ?
W9 O24 K1 101.9(6) . . ?
W9 O25 Na2 107.2(7) . . ?
W9 O25 Na1 141.7(9) . 7_556 ?
Na2 O25 Na1 95.1(6) . 7_556 ?
W9 O25 K2 122.4(9) . 6_556 ?
Na2 O25 K2 93.3(6) . 6_556 ?
Na1 O25 K2 85.8(5) 7_556 6_556 ?
W6 O26 W13 126.1(9) . . ?
W6 O26 Na5 107.9(8) . . ?
W13 O26 Na5 103.8(7) . . ?
W1 O27 Na4 122.4(10) . . ?
W1 O27 Na1 113.3(9) . 4_545 ?
Na4 O27 Na1 119.4(7) . 4_545 ?
W3 O28 W2 161.7(8) . . ?
W3 O28 K2 94.2(5) . 4 ?
W2 O28 K2 92.5(6) . 4 ?
W5 O29 Na4 154.2(10) . 4_545 ?
P1 O30 W1 127.5(8) . . ?
P1 O30 W3 126.3(8) . . ?
W1 O30 W3 94.8(5) . . ?
W8 O31 K2 123.3(8) . 6_556 ?
W8 O31 Na2 109.1(7) . 7_556 ?
K2 O31 Na2 97.7(6) 6_556 7_556 ?
W10 O32 Na7 165.9(14) . . ?
W7 O33 Na7 148.6(13) . 5_565 ?
W12 O34 W8 152.4(8) . . ?
W4 O35 W7 152.0(9) . . ?
W12 O36 W2 151.0(9) . . ?
W10 O37 W7 149.6(8) . . ?
W2 O38 K2 118.6(9) . 4 ?
W2 O38 Na1 145.0(9) . . ?
K2 O38 Na1 90.7(5) 4 . ?
W1 O39 W11 151.9(9) . . ?
W2 O40 W4 120.2(8) . . ?
W2 O40 Na3 124.8(9) . . ?
W4 O40 Na3 105.7(7) . . ?
W7 O41 W11 162.1(9) . . ?
W7 O41 K1 90.5(6) . 2 ?
W11 O41 K1 101.5(7) . 2 ?
Co2 O42 W14 0.00(18) 2 2 ?
Co2 O42 W13 162.9(11) 2 . ?
W14 O42 W13 162.9(11) 2 . ?
W14 O43 W13 165.9(10) . . ?
W4 O44 Na11 152.6(13) . . ?
W4 O44 Na4 117.7(10) . . ?
Na11 O44 Na4 89.5(11) . . ?
W9 O46 W14 148.4(9) . . ?
W9 O46 Na6A 110.1(9) . 6_556 ?
W14 O46 Na6A 95.6(8) . 6_556 ?
W9 O46 Na6 117.8(9) . 6_556 ?
W14 O46 Na6 91.9(7) . 6_556 ?
Na6A O46 Na6 16.4(6) 6_556 6_556 ?
W9 O46 K1 91.8(6) . . ?
W14 O46 K1 85.5(5) . . ?
Na6A O46 K1 129.2(9) 6_556 . ?
Na6 O46 K1 113.1(8) 6_556 . ?
W11 O47 Co2 148.2(9) . 2 ?
W11 O47 W14 148.2(9) . 2 ?
Co2 O47 W14 0.00(13) 2 2 ?
W11 O47 Na6 121.1(10) . 5 ?
Co2 O47 Na6 90.0(7) 2 5 ?
W14 O47 Na6 90.0(7) 2 5 ?
W11 O47 K1 91.3(7) . 2 ?
Co2 O47 K1 83.0(5) 2 2 ?
W14 O47 K1 83.0(5) 2 2 ?
Na6 O47 K1 109.9(7) 5 2 ?
W6 O48 W11 151.6(9) . . ?
W6 O48 Na6 103.2(8) . . ?
W11 O48 Na6 95.4(7) . . ?
W13 O49 Na8 137.0(12) . 1_545 ?
W13 O49 Na9 136.3(14) . 1_545 ?
Na8 O49 Na9 22.1(12) 1_545 1_545 ?
W14 O50 Na6A 108.5(16) . 6_556 ?
W14 O50 Na6 100.0(14) . 6_556 ?
Na6A O50 Na6 16.5(7) 6_556 6_556 ?
W14 O50 Na5 98.1(12) . 2 ?
Na6A O50 Na5 116.9(12) 6_556 2 ?
Na6 O50 Na5 105.5(11) 6_556 2 ?
W14 O51 K1 139.7(6) . . ?
OW1 K1 O51 63(3) 2 . ?
OW1 K1 O14 103(3) 2 . ?
O51 K1 O14 138.6(6) . . ?
OW1 K1 OW1 17(2) 2 . ?
O51 K1 OW1 80.2(9) . . ?
O14 K1 OW1 89.3(10) . . ?
OW1 K1 O19 100(3) 2 2 ?
O51 K1 O19 134.9(6) . 2 ?
O14 K1 O19 84.1(5) . 2 ?
OW1 K1 O19 88.5(10) . 2 ?
OW1 K1 O5 159(4) 2 2 ?
O51 K1 O5 137.7(6) . 2 ?
O14 K1 O5 64.5(5) . 2 ?
OW1 K1 O5 141.9(12) . 2 ?
O19 K1 O5 63.0(5) 2 2 ?
OW1 K1 O1 77(3) 2 . ?
O51 K1 O1 65.2(5) . . ?
O14 K1 O1 73.8(5) . . ?
OW1 K1 O1 82.4(8) . . ?
O19 K1 O1 156.1(6) 2 . ?
O5 K1 O1 113.2(5) 2 . ?
OW1 K1 O21 73(3) 2 2 ?
O51 K1 O21 62.0(4) . 2 ?
O14 K1 O21 155.6(6) . 2 ?
OW1 K1 O21 81.5(8) . 2 ?
O19 K1 O21 73.2(5) 2 2 ?
O5 K1 O21 110.7(5) 2 2 ?
O1 K1 O21 126.6(5) . 2 ?
OW1 K1 O24 134(3) 2 . ?
O51 K1 O24 99.7(5) . . ?
O14 K1 O24 60.2(5) . . ?
OW1 K1 O24 133.7(8) . . ?
O19 K1 O24 118.7(5) 2 . ?
O5 K1 O24 57.1(5) 2 . ?
O1 K1 O24 57.3(5) . . ?
O21 K1 O24 139.5(5) 2 . ?
OW1 K1 O41 128(3) 2 2 ?
O51 K1 O41 97.2(6) . 2 ?
O14 K1 O41 119.0(5) . 2 ?
OW1 K1 O41 131.0(8) . 2 ?
O19 K1 O41 59.0(5) 2 2 ?
O5 K1 O41 56.0(4) 2 2 ?
O1 K1 O41 140.9(5) . 2 ?
O21 K1 O41 55.9(4) 2 2 ?
O24 K1 O41 95.2(5) . 2 ?
OW1 K1 K1 23(3) 2 2 ?
O51 K1 K1 86.6(3) . 2 ?
O14 K1 K1 84.9(5) . 2 ?
OW1 K1 K1 6.5(10) . 2 ?
O19 K1 K1 83.4(4) 2 2 ?
O5 K1 K1 135.5(4) 2 2 ?
O1 K1 K1 85.6(5) . 2 ?
O21 K1 K1 83.9(4) 2 2 ?
O24 K1 K1 133.6(6) . 2 ?
O41 K1 K1 129.9(6) 2 2 ?
OW1 K1 O46 105(3) 2 . ?
O51 K1 O46 48.9(4) . . ?
O14 K1 O46 107.5(5) . . ?
OW1 K1 O46 119.7(10) . . ?
O19 K1 O46 148.8(6) 2 . ?
O5 K1 O46 95.3(5) 2 . ?
O1 K1 O46 51.0(4) . . ?
O21 K1 O46 96.6(5) 2 . ?
O24 K1 O46 52.0(5) . . ?
O41 K1 O46 90.7(5) 2 . ?
K1 K1 O46 125.6(4) 2 . ?
K1 OW1 OW1 156(3) 2 2 ?
K1 OW1 K1 150(4) 2 . ?
OW1 OW1 K1 6.5(10) 2 . ?
OW2 K2 O13 70.3(6) . . ?
OW2 K2 O38 132.2(7) . 4_545 ?
O13 K2 O38 74.0(5) . 4_545 ?
OW2 K2 O31 76.1(6) . 6 ?
O13 K2 O31 145.1(5) . 6 ?
O38 K2 O31 138.9(5) 4_545 6 ?
OW2 K2 O8 125.8(7) . 4_545 ?
O13 K2 O8 124.5(5) . 4_545 ?
O38 K2 O8 100.4(5) 4_545 4_545 ?
O31 K2 O8 69.7(5) 6 4_545 ?
OW2 K2 O25 79.4(6) . 6 ?
O13 K2 O25 88.5(5) . 6 ?
O38 K2 O25 68.7(5) 4_545 6 ?
O31 K2 O25 94.4(5) 6 6 ?
O8 K2 O25 142.2(5) 4_545 6 ?
OW2 K2 OW6 74.1(11) . . ?
O13 K2 OW6 65.3(12) . . ?
O38 K2 OW6 117.5(11) 4_545 . ?
O31 K2 OW6 97.1(12) 6 . ?
O8 K2 OW6 70.1(12) 4_545 . ?
O25 K2 OW6 147.6(12) 6 . ?
OW2 K2 O28 161.3(6) . 4_545 ?
O13 K2 O28 96.9(4) . 4_545 ?
O38 K2 O28 51.4(5) 4_545 4_545 ?
O31 K2 O28 113.1(5) 6 4_545 ?
O8 K2 O28 50.0(4) 4_545 4_545 ?
O25 K2 O28 114.8(5) 6 4_545 ?
OW6 K2 O28 88.3(10) . 4_545 ?
OW2 K2 OW5 127.6(5) . 4_545 ?
O13 K2 OW5 145.2(4) . 4_545 ?
O38 K2 OW5 73.0(3) 4_545 4_545 ?
O31 K2 OW5 65.9(3) 6 4_545 ?
O8 K2 OW5 72.8(3) 4_545 4_545 ?
O25 K2 OW5 69.4(3) 6 4_545 ?
OW6 K2 OW5 142.6(12) . 4_545 ?
O28 K2 OW5 70.6(3) 4_545 4_545 ?
OW2 K2 W2 151.8(6) . 4_545 ?
O13 K2 W2 84.1(3) . 4_545 ?
O38 K2 W2 22.4(4) 4_545 4_545 ?
O31 K2 W2 130.6(4) 6 4_545 ?
O8 K2 W2 78.3(3) 4_545 4_545 ?
O25 K2 W2 88.5(3) 6 4_545 ?
OW6 K2 W2 106.3(10) . 4_545 ?
O28 K2 W2 29.0(3) 4_545 4_545 ?
OW5 K2 W2 69.31(12) 4_545 4_545 ?
OW2 K2 W3 145.6(6) . 4_545 ?
O13 K2 W3 115.2(4) . 4_545 ?
O38 K2 W3 79.0(4) 4_545 4_545 ?
O31 K2 W3 87.8(4) 6 4_545 ?
O8 K2 W3 21.6(3) 4_545 4_545 ?
O25 K2 W3 132.8(4) 6 4_545 ?
OW6 K2 W3 78.1(11) . 4_545 ?
O28 K2 W3 28.5(3) 4_545 4_545 ?
OW5 K2 W3 68.68(12) 4_545 4_545 ?
W2 K2 W3 56.77(9) 4_545 4_545 ?
OW2 K2 Na1 87.2(6) . 4_545 ?
O13 K2 Na1 47.7(4) . 4_545 ?
O38 K2 Na1 45.0(4) 4_545 4_545 ?
O31 K2 Na1 140.3(4) 6 4_545 ?
O8 K2 Na1 144.0(4) 4_545 4_545 ?
O25 K2 Na1 46.7(4) 6 4_545 ?
OW6 K2 Na1 112.8(12) . 4_545 ?
O28 K2 Na1 94.1(4) 4_545 4_545 ?
OW5 K2 Na1 99.5(3) 4_545 4_545 ?
W2 K2 Na1 66.3(2) 4_545 4_545 ?
W3 K2 Na1 122.5(3) 4_545 4_545 ?
O38 Na1 OW8 122.8(12) . 4 ?
O38 Na1 Na6A 116.2(9) . 4 ?
OW8 Na1 Na6A 118.2(13) 4 4 ?
O38 Na1 OW11 79.2(15) . . ?
OW8 Na1 OW11 50.6(17) 4 . ?
Na6A Na1 OW11 163.1(16) 4 . ?
O38 Na1 O25 68.8(6) . 7_556 ?
OW8 Na1 O25 121.3(12) 4 7_556 ?
Na6A Na1 O25 65.2(7) 4 7_556 ?
OW11 Na1 O25 130.3(14) . 7_556 ?
O38 Na1 O13 70.8(6) . 4 ?
OW8 Na1 O13 152.1(12) 4 4 ?
Na6A Na1 O13 64.1(7) 4 4 ?
OW11 Na1 O13 118.8(14) . 4 ?
O25 Na1 O13 85.7(6) 7_556 4 ?
O38 Na1 O27 139.3(7) . 4 ?
OW8 Na1 O27 49.0(11) 4 4 ?
Na6A Na1 O27 94.9(8) 4 4 ?
OW11 Na1 O27 68.2(14) . 4 ?
O25 Na1 O27 151.8(7) 7_556 4 ?
O13 Na1 O27 103.9(6) 4 4 ?
O38 Na1 Na6 110.4(7) . 4 ?
OW8 Na1 Na6 124.8(12) 4 4 ?
Na6A Na1 Na6 6.9(8) 4 4 ?
OW11 Na1 Na6 165.2(14) . 4 ?
O25 Na1 Na6 64.5(6) 7_556 4 ?
O13 Na1 Na6 57.4(6) 4 4 ?
O27 Na1 Na6 98.2(7) 4 4 ?
O38 Na1 Na3 71.4(5) . . ?
OW8 Na1 Na3 89.1(11) 4 . ?
Na6A Na1 Na3 127.2(7) 4 . ?
OW11 Na1 Na3 48.3(13) . . ?
O25 Na1 Na3 138.9(7) 7_556 . ?
O13 Na1 Na3 71.7(5) 4 . ?
O27 Na1 Na3 68.8(5) 4 . ?
Na6 Na1 Na3 122.7(6) 4 . ?
O38 Na1 K2 44.4(4) . 4 ?
OW8 Na1 K2 162.5(11) 4 4 ?
Na6A Na1 K2 71.9(7) 4 4 ?
OW11 Na1 K2 122.6(15) . 4 ?
O25 Na1 K2 47.5(4) 7_556 4 ?
O13 Na1 K2 44.0(4) 4 4 ?
O27 Na1 K2 147.9(5) 4 4 ?
Na6 Na1 K2 66.0(5) 4 4 ?
Na3 Na1 K2 95.5(5) . 4 ?
OW5 Na2 O25 83.9(6) . . ?
OW5 Na2 O31 78.1(6) . 7_556 ?
O25 Na2 O31 161.9(8) . 7_556 ?
OW5 Na2 O17 72.0(5) . . ?
O25 Na2 O17 57.5(5) . . ?
O31 Na2 O17 116.7(7) 7_556 . ?
OW5 Na2 Na11 137.0(10) . 4_545 ?
O25 Na2 Na11 119.4(10) . 4_545 ?
O31 Na2 Na11 75.9(9) 7_556 4_545 ?
O17 Na2 Na11 90.1(9) . 4_545 ?
OW5 Na2 K2 52.9(3) . 6_556 ?
O25 Na2 K2 44.4(4) . 6_556 ?
O31 Na2 K2 120.3(6) 7_556 6_556 ?
O17 Na2 K2 81.3(4) . 6_556 ?
Na11 Na2 K2 163.7(9) 4_545 6_556 ?
OW5 Na2 K2 52.7(3) . 4 ?
O25 Na2 K2 125.7(6) . 4 ?
O31 Na2 K2 41.1(4) 7_556 4 ?
O17 Na2 K2 77.1(5) . 4 ?
Na11 Na2 K2 85.8(9) 4_545 4 ?
K2 Na2 K2 105.5(4) 6_556 4 ?
OW15 Na3 O40 129.6(19) . . ?
OW15 Na3 OW10 61(2) . . ?
O40 Na3 OW10 105.9(17) . . ?
OW15 Na3 OW11 51(2) . . ?
O40 Na3 OW11 89.3(15) . . ?
OW10 Na3 OW11 99.5(19) . . ?
OW15 Na3 Na11 98(2) . . ?
O40 Na3 Na11 101.8(10) . . ?
OW10 Na3 Na11 44.8(16) . . ?
OW11 Na3 Na11 144.3(15) . . ?
OW15 Na3 Na1 87.0(18) . . ?
O40 Na3 Na1 83.5(6) . . ?
OW10 Na3 Na1 145.5(16) . . ?
OW11 Na3 Na1 46.7(12) . . ?
Na11 Na3 Na1 166.8(8) . . ?
O29 Na4 OW8 115.2(13) 4 . ?
O29 Na4 O27 129.8(9) 4 . ?
OW8 Na4 O27 51.9(12) . . ?
O29 Na4 OW13 74.5(17) 4 . ?
OW8 Na4 OW13 43.7(18) . . ?
O27 Na4 OW13 68.8(16) . . ?
O29 Na4 O44 72.3(7) 4 . ?
OW8 Na4 O44 146.9(13) . . ?
O27 Na4 O44 97.4(7) . . ?
OW13 Na4 O44 119.7(16) . . ?
O29 Na4 OW3 145.1(12) 4 . ?
OW8 Na4 OW3 99.6(15) . . ?
O27 Na4 OW3 74.2(10) . . ?
OW13 Na4 OW3 139.5(19) . . ?
O44 Na4 OW3 80.3(9) . . ?
O29 Na4 Na10 66.5(8) 4 4 ?
OW8 Na4 Na10 84.0(13) . 4 ?
O27 Na4 Na10 64.0(8) . 4 ?
OW13 Na4 Na10 51.7(15) . 4 ?
O44 Na4 Na10 69.2(7) . 4 ?
OW3 Na4 Na10 123.0(10) . 4 ?
O12 Na5 O50 62.0(8) 5 2 ?
O12 Na5 O26 146.3(11) 5 . ?
O50 Na5 O26 113.4(10) 2 . ?
O12 Na5 OW2 82.7(8) 5 . ?
O50 Na5 OW2 144.7(11) 2 . ?
O26 Na5 OW2 94.2(8) . . ?
O12 Na5 OW4 120.0(12) 5 1_545 ?
O50 Na5 OW4 105.1(12) 2 1_545 ?
O26 Na5 OW4 93.6(11) . 1_545 ?
OW2 Na5 OW4 94.1(12) . 1_545 ?
O12 Na5 Co2 84.2(7) 5 2 ?
O50 Na5 Co2 30.5(6) 2 2 ?
O26 Na5 Co2 83.3(6) . 2 ?
OW2 Na5 Co2 152.3(10) . 2 ?
OW4 Na5 Co2 113.6(10) 1_545 2 ?
O12 Na5 W14 84.2(7) 5 2 ?
O50 Na5 W14 30.5(6) 2 2 ?
O26 Na5 W14 83.3(6) . 2 ?
OW2 Na5 W14 152.3(10) . 2 ?
OW4 Na5 W14 113.6(10) 1_545 2 ?
Co2 Na5 W14 0.00(5) 2 2 ?
O12 Na5 Na6 68.0(7) 5 . ?
O50 Na5 Na6 114.3(11) 2 . ?
O26 Na5 Na6 87.1(8) . . ?
OW2 Na5 Na6 42.7(7) . . ?
OW4 Na5 Na6 136.6(12) 1_545 . ?
Co2 Na5 Na6 109.6(8) 2 . ?
W14 Na5 Na6 109.6(8) 2 . ?
OW2 Na6 O12 137.5(13) . . ?
OW2 Na6 O50 138.8(13) . 6 ?
O12 Na6 O50 64.9(9) . 6 ?
OW2 Na6 O47 84.8(11) . 5 ?
O12 Na6 O47 84.4(8) . 5 ?
O50 Na6 O47 60.4(9) 6 5 ?
OW2 Na6 O46 85.1(10) . 6 ?
O12 Na6 O46 122.7(10) . 6 ?
O50 Na6 O46 59.0(8) 6 6 ?
O47 Na6 O46 59.0(6) 5 6 ?
OW2 Na6 O48 99.0(10) . . ?
O12 Na6 O48 57.7(7) . . ?
O50 Na6 O48 119.1(12) 6 . ?
O47 Na6 O48 127.4(10) 5 . ?
O46 Na6 O48 172.5(12) 6 . ?
OW2 Na6 Na1 103.2(10) . 4_545 ?
O12 Na6 Na1 108.1(10) . 4_545 ?
O50 Na6 Na1 96.4(10) 6 4_545 ?
O47 Na6 Na1 146.8(9) 5 4_545 ?
O46 Na6 Na1 89.3(8) 6 4_545 ?
O48 Na6 Na1 83.7(7) . 4_545 ?
OW2 Na6 W14 108.5(10) . 6 ?
O12 Na6 W14 86.7(7) . 6 ?
O50 Na6 W14 30.3(7) 6 6 ?
O47 Na6 W14 37.9(5) 5 6 ?
O46 Na6 W14 37.0(4) 6 6 ?
O48 Na6 W14 144.5(9) . 6 ?
Na1 Na6 W14 110.5(7) 4_545 6 ?
OW2 Na6 Co2 108.5(10) . 6 ?
O12 Na6 Co2 86.7(7) . 6 ?
O50 Na6 Co2 30.3(7) 6 6 ?
O47 Na6 Co2 37.9(5) 5 6 ?
O46 Na6 Co2 37.0(4) 6 6 ?
O48 Na6 Co2 144.5(9) . 6 ?
Na1 Na6 Co2 110.5(7) 4_545 6 ?
W14 Na6 Co2 0.00(10) 6 6 ?
OW2 Na6 Na5 52.3(8) . . ?
O12 Na6 Na5 86.3(9) . . ?
O50 Na6 Na5 137.5(10) 6 . ?
O47 Na6 Na5 87.6(9) 5 . ?
O46 Na6 Na5 129.2(11) 6 . ?
O48 Na6 Na5 57.6(6) . . ?
Na1 Na6 Na5 123.0(8) 4_545 . ?
W14 Na6 Na5 125.6(8) 6 . ?
Co2 Na6 Na5 125.6(8) 6 . ?
OW2 Na6 W11 123.3(10) . . ?
O12 Na6 W11 25.7(4) . . ?
O50 Na6 W11 88.9(9) 6 . ?
O47 Na6 W11 104.9(8) 5 . ?
O46 Na6 W11 147.8(10) 6 . ?
O48 Na6 W11 32.0(4) . . ?
Na1 Na6 W11 97.4(7) 4_545 . ?
W14 Na6 W11 112.5(7) 6 . ?
Co2 Na6 W11 112.5(7) 6 . ?
Na5 Na6 W11 72.1(6) . . ?
OW2 Na6 K2 40.6(7) . . ?
O12 Na6 K2 153.1(8) . . ?
O50 Na6 K2 138.1(9) 6 . ?
O47 Na6 K2 117.5(9) 5 . ?
O46 Na6 K2 83.6(7) 6 . ?
O48 Na6 K2 95.5(7) . . ?
Na1 Na6 K2 62.6(5) 4_545 . ?
W14 Na6 K2 120.0(6) 6 . ?
Co2 Na6 K2 120.0(6) 6 . ?
Na5 Na6 K2 79.8(6) . . ?
W11 Na6 K2 127.4(6) . . ?
O50 Na6A O46 61.4(9) 6 6 ?
O50 Na6A O12 64.6(9) 6 . ?
O46 Na6A O12 118.2(10) 6 . ?
O50 Na6A Na1 119.7(13) 6 4_545 ?
O46 Na6A Na1 106.5(10) 6 4_545 ?
O12 Na6A Na1 125.3(12) . 4_545 ?
O50 Na6A OW2 122.1(13) 6 . ?
O46 Na6A OW2 76.9(9) 6 . ?
O12 Na6A OW2 110.4(11) . . ?
Na1 Na6A OW2 109.0(10) 4_545 . ?
O50 Na6A W14 28.5(7) 6 6 ?
O46 Na6A W14 36.1(5) 6 6 ?
O12 Na6A W14 83.0(7) . 6 ?
Na1 Na6A W14 128.1(9) 4_545 6 ?
OW2 Na6A W14 96.1(9) . 6 ?
O50 Na6A K2 145.5(11) 6 . ?
O46 Na6A K2 84.1(8) 6 . ?
O12 Na6A K2 142.6(10) . . ?
Na1 Na6A K2 67.4(6) 4_545 . ?
OW2 Na6A K2 42.0(6) . . ?
W14 Na6A K2 118.4(7) 6 . ?
OW4 Na7 OW12 132(3) . . ?
OW4 Na7 O32 85.1(17) . . ?
OW12 Na7 O32 83(2) . . ?
OW4 Na7 O33 83.2(18) . 5_565 ?
OW12 Na7 O33 86(2) . 5_565 ?
O32 Na7 O33 151.9(17) . 5_565 ?
OW4 Na7 OW7 155(2) . . ?
OW12 Na7 OW7 69(2) . . ?
O32 Na7 OW7 114(2) . . ?
O33 Na7 OW7 85.5(17) 5_565 . ?
OW4 Na7 OW12 146(2) . 5_565 ?
OW12 Na7 OW12 25(3) . 5_565 ?
O32 Na7 OW12 71(2) . 5_565 ?
O33 Na7 OW12 107(2) 5_565 5_565 ?
OW7 Na7 OW12 59(2) . 5_565 ?
OW4 Na7 OW10 99(2) . . ?
OW12 Na7 OW10 122(3) . . ?
O32 Na7 OW10 74.6(17) . . ?
O33 Na7 OW10 132(2) 5_565 . ?
OW7 Na7 OW10 73.0(19) . . ?
OW12 Na7 OW10 97(2) 5_565 . ?
OW4 Na7 Na8 45.5(15) . . ?
OW12 Na7 Na8 137(2) . . ?
O32 Na7 Na8 55.0(10) . . ?
O33 Na7 Na8 126.2(16) 5_565 . ?
OW7 Na7 Na8 132.7(17) . . ?
OW12 Na7 Na8 124(2) 5_565 . ?
OW10 Na7 Na8 59.7(15) . . ?
OW4 Na8 O4 111.9(17) . . ?
OW4 Na8 O49 82.7(15) . 1_565 ?
O4 Na8 O49 135.1(14) . 1_565 ?
OW4 Na8 OW15 113(2) . . ?
O4 Na8 OW15 100(2) . . ?
O49 Na8 OW15 113(2) 1_565 . ?
OW4 Na8 OW14 88.7(14) . . ?
O4 Na8 OW14 66.5(16) . . ?
O49 Na8 OW14 72.0(16) 1_565 . ?
OW15 Na8 OW14 158(2) . . ?
OW4 Na8 Na7 33.1(12) . . ?
O4 Na8 Na7 90.6(13) . . ?
O49 Na8 Na7 115.4(14) 1_565 . ?
OW15 Na8 Na7 94.3(19) . . ?
OW14 Na8 Na7 103.4(12) . . ?
O4 Na9 OW15 104(3) . . ?
O4 Na9 O49 133(2) . 1_565 ?
OW15 Na9 O49 111(3) . 1_565 ?
OW6 Na10 O11 100.1(19) . . ?
OW6 Na10 OW15 61(2) . 1_545 ?
O11 Na10 OW15 140(2) . 1_545 ?
OW6 Na10 OW13 104(2) . 4_545 ?
O11 Na10 OW13 95.1(18) . 4_545 ?
OW15 Na10 OW13 61(2) 1_545 4_545 ?
OW6 Na10 O2 90.8(18) . 4_545 ?
O11 Na10 O2 163.4(15) . 4_545 ?
OW15 Na10 O2 56.1(19) 1_545 4_545 ?
OW13 Na10 O2 94.3(18) 4_545 4_545 ?
OW6 Na10 Na4 148.2(18) . 4_545 ?
O11 Na10 Na4 88.0(11) . 4_545 ?
OW15 Na10 Na4 93.3(19) 1_545 4_545 ?
OW13 Na10 Na4 44.7(13) 4_545 4_545 ?
O2 Na10 Na4 89.1(10) 4_545 4_545 ?
OW6 Na10 K2 48.8(13) . . ?
O11 Na10 K2 94.8(11) . . ?
OW15 Na10 K2 95.9(19) 1_545 . ?
OW13 Na10 K2 152.2(17) 4_545 . ?
O2 Na10 K2 83.0(9) 4_545 . ?
Na4 Na10 K2 161.7(11) 4_545 . ?
OW10 Na11 O44 78(2) . . ?
OW10 Na11 O8 70(2) . 4 ?
O44 Na11 O8 132.6(16) . 4 ?
OW10 Na11 OW7 76(2) . . ?
O44 Na11 OW7 99.9(18) . . ?
O8 Na11 OW7 105(2) 4 . ?
OW10 Na11 Na2 122(2) . 4 ?
O44 Na11 Na2 157.9(17) . 4 ?
O8 Na11 Na2 56.7(9) 4 4 ?
OW7 Na11 Na2 95.3(17) . 4 ?
OW10 Na11 Na3 49.2(16) . . ?
O44 Na11 Na3 58.9(9) . . ?
O8 Na11 Na3 73.7(10) 4 . ?
OW7 Na11 Na3 123.1(17) . . ?
Na2 Na11 Na3 124.0(13) 4 . ?
Na6 OW2 K2 103.4(10) . . ?
Na6 OW2 Na5 85.0(11) . . ?
K2 OW2 Na5 124.1(9) . . ?
Na6 OW2 Na6A 12.4(7) . . ?
K2 OW2 Na6A 91.3(9) . . ?
Na5 OW2 Na6A 94.3(10) . . ?
Na7 OW4 Na8 101(2) . . ?
Na7 OW4 Na5 125(2) . 1_565 ?
Na8 OW4 Na5 113.8(18) . 1_565 ?
Na2 OW5 Na2 180.0(7) . 7_556 ?
Na2 OW5 K2 89.8(3) . 6_556 ?
Na2 OW5 K2 90.2(3) 7_556 6_556 ?
Na2 OW5 K2 90.2(3) . 4 ?
Na2 OW5 K2 89.8(3) 7_556 4 ?
K2 OW5 K2 180.000(1) 6_556 4 ?
Na10 OW6 K2 90.1(17) . . ?
Na7 OW7 Na11 106(2) . . ?
Na4 OW8 Na1 122.8(18) . 4_545 ?
Na11 OW10 Na3 86(2) . . ?
Na11 OW10 Na7 105(2) . . ?
Na3 OW10 Na7 160(3) . . ?
Na1 OW11 Na3 85.0(17) . . ?
OW12 OW12 Na7 103(8) 5_565 . ?
OW12 OW12 Na7 52(7) 5_565 5_565 ?
Na7 OW12 Na7 155(3) . 5_565 ?
Na4 OW13 Na10 83.6(18) . 4 ?
Na8 OW14 Na8 170(3) 2 . ?
Na3 OW15 Na10 134(3) . 1_565 ?
Na3 OW15 Na9 116(4) . . ?
Na10 OW15 Na9 110(3) 1_565 . ?
Na3 OW15 Na8 117(3) . . ?
Na10 OW15 Na8 108(3) 1_565 . ?
Na9 OW15 Na8 22.9(14) . . ?

loop_
_geom_bond_atom_site_label_1
_geom_bond_atom_site_label_2
_geom_bond_distance
_geom_bond_site_symmetry_2
_geom_bond_publ_flag
W1 O27 1.686(15) . ?
W1 O39 1.838(15) . ?
W1 O9 1.906(17) . ?
W1 O2 1.941(14) . ?
W1 O23 1.955(17) . ?
W1 O30 2.273(13) . ?
W2 O38 1.702(15) . ?
W2 O22 1.889(15) . ?
W2 O28 1.905(17) . ?
W2 O40 1.913(14) . ?
W2 O36 1.922(17) . ?
W2 O3 2.253(13) . ?
W2 K2 3.926(6) 4 ?
W3 O8 1.688(15) . ?
W3 O17 1.859(14) . ?
W3 O28 1.897(18) . ?
W3 O2 1.936(13) . ?
W3 O20 1.952(17) . ?
W3 O30 2.306(14) . ?
W3 K2 3.969(7) 4 ?
W4 O44 1.687(16) . ?
W4 O35 1.884(15) . ?
W4 O9 1.908(16) . ?
W4 O40 1.920(14) . ?
W4 O16 1.952(16) . ?
W4 O3 2.295(13) . ?
W5 O29 1.750(14) . ?
W5 O20 1.877(16) . ?
W5 O18 1.897(16) . ?
W5 O11 1.913(14) . ?
W5 O15 1.907(15) . ?
W5 O6 2.357(13) . ?
W6 O13 1.695(14) . ?
W6 O23 1.867(16) . ?
W6 O48 1.897(14) . ?
W6 O26 1.900(17) . ?
W6 O11 1.930(13) . ?
W6 O6 2.367(13) . ?
W7 O33 1.700(14) . ?
W7 O41 1.860(17) . ?
W7 O5 1.900(13) . ?
W7 O35 1.904(14) . ?
W7 O37 1.941(16) . ?
W7 O19 2.187(14) . ?
W7 K1 3.458(8) 2 ?
W8 O31 1.715(14) . ?
W8 O24 1.884(17) . ?
W8 O5 1.909(13) 2 ?
W8 O34 1.930(17) . ?
W8 O22 1.931(15) . ?
W8 O14 2.185(13) . ?
W8 K1 3.412(8) . ?
W8 K2 4.026(7) 6_556 ?
W9 O25 1.719(15) . ?
W9 O46 1.782(15) . ?
W9 O18 1.921(17) . ?
W9 O24 1.930(16) . ?
W9 O17 2.016(15) . ?
W9 O1 2.184(14) . ?
W9 K1 3.745(9) . ?
W10 O32 1.690(16) . ?
W10 O37 1.883(16) . ?
W10 O16 1.893(15) . ?
W10 O10 1.909(13) . ?
W10 O4 1.912(15) . ?
W10 O7 2.266(15) . ?
W11 O12 1.693(15) . ?
W11 O47 1.787(17) . ?
W11 O48 1.928(16) . ?
W11 O41 1.946(17) . ?
W11 O39 2.018(16) . ?
W11 O21 2.166(13) . ?
W11 Na6 3.62(2) . ?
W11 K1 3.799(9) 2 ?
W12 O45 1.708(17) . ?
W12 O34 1.866(16) . ?
W12 O10 1.895(13) 2 ?
W12 O36 1.914(16) . ?
W12 O4 1.928(15) . ?
W12 O7 2.269(15) . ?
W13 O49 1.67(2) . ?
W13 O43 1.833(17) . ?
W13 O42 1.868(18) . ?
W13 O26 1.979(15) . ?
W13 O15 1.993(14) . ?
W14 O51 1.6590(8) . ?
W14 O50 1.84(3) . ?
W14 O43 1.847(17) . ?
W14 O42 1.878(17) 2 ?
W14 O46 2.164(17) . ?
W14 O47 2.210(19) 2 ?
W14 Na5 3.59(2) 2 ?
W14 Na6 3.59(2) 6_556 ?
W14 Na6A 3.66(3) 6_556 ?
W14 K1 3.751(7) . ?
P1 O1 1.515(14) . ?
P1 O21 1.514(13) . ?
P1 O30 1.535(15) . ?
P1 O6 1.545(17) . ?
P2 O19 1.523(15) . ?
P2 O14 1.536(14) . ?
P2 O7 1.533(17) . ?
P2 O3 1.544(14) . ?
P2 K1 3.548(11) . ?
P2 K1 3.580(10) 2 ?
O1 K1 2.763(16) . ?
O2 Na10 2.97(4) 4 ?
O4 Na9 2.73(7) . ?
O4 Na8 2.81(5) . ?
O5 W8 1.909(13) 2 ?
O5 K1 2.700(17) 2 ?
O8 K2 2.843(19) 4 ?
O8 Na11 2.97(5) 4_545 ?
O10 W12 1.895(13) 2 ?
O11 Na10 2.74(5) . ?
O12 Na6 2.63(3) . ?
O12 Na5 2.81(3) 5 ?
O12 Na6A 2.81(3) . ?
O13 K2 2.797(16) . ?
O13 Na1 2.98(2) 4_545 ?
O14 K1 2.360(17) . ?
O17 Na2 2.99(2) . ?
O19 K1 2.409(17) 2 ?
O21 K1 2.825(16) 2 ?
O24 K1 2.835(17) . ?
O25 Na2 2.86(2) . ?
O25 Na1 2.94(2) 7_556 ?
O25 K2 2.975(19) 6_556 ?
O26 Na5 2.90(3) . ?
O27 Na4 2.82(3) . ?
O27 Na1 2.97(2) 4_545 ?
O28 K2 3.352(15) 4 ?
O29 Na4 2.69(3) 4_545 ?
O31 K2 2.820(17) 6_556 ?
O31 Na2 2.83(2) 7_556 ?
O32 Na7 2.36(4) . ?
O33 Na7 2.35(4) 5_565 ?
O38 K2 2.816(17) 4 ?
O38 Na1 2.85(2) . ?
O40 Na3 2.81(3) . ?
O41 K1 2.898(18) 2 ?
O42 Co2 1.878(17) 2 ?
O42 W14 1.878(17) 2 ?
O44 Na11 2.97(5) . ?
O44 Na4 3.01(3) . ?
O46 Na6A 2.74(3) 6_556 ?
O46 Na6 2.80(3) 6_556 ?
O46 K1 3.238(17) . ?
O47 Co2 2.210(19) 2 ?
O47 W14 2.210(19) 2 ?
O47 Na6 2.84(3) 5 ?
O47 K1 3.312(19) 2 ?
O48 Na6 2.89(3) . ?
O49 Na8 2.92(5) 1_545 ?
O49 Na9 3.05(7) 1_545 ?
O50 Na6A 2.63(4) 6_556 ?
O50 Na6 2.78(4) 6_556 ?
O50 Na5 2.84(4) 2 ?
O51 K1 2.3288(11) . ?
K1 OW1 0.68(2) 2 ?
K1 OW1 2.4002(13) . ?
K1 O19 2.409(17) 2 ?
K1 O5 2.700(17) 2 ?
K1 O21 2.825(16) 2 ?
K1 O41 2.898(18) 2 ?
K1 K1 3.007(19) 2 ?
OW1 K1 0.68(2) 2 ?
OW1 OW1 1.763(18) 2 ?
K2 OW2 2.77(2) . ?
K2 O38 2.816(17) 4_545 ?
K2 O31 2.820(17) 6 ?
K2 O8 2.843(19) 4_545 ?
K2 O25 2.975(19) 6 ?
K2 OW6 3.07(5) . ?
K2 O28 3.352(15) 4_545 ?
K2 OW5 3.381(7) 4_545 ?
K2 W2 3.926(6) 4_545 ?
K2 W3 3.969(7) 4_545 ?
K2 Na1 4.027(18) 4_545 ?
Na1 OW8 2.93(6) 4 ?
Na1 Na6A 2.85(3) 4 ?
Na1 OW11 2.93(6) . ?
Na1 O25 2.94(2) 7_556 ?
Na1 O13 2.98(2) 4 ?
Na1 O27 2.97(2) 4 ?
Na1 Na6 3.54(3) 4 ?
Na1 Na3 4.01(2) . ?
Na1 K2 4.027(18) 4 ?
Na2 OW5 2.570(17) . ?
Na2 O31 2.83(2) 7_556 ?
Na2 Na11 3.35(5) 4_545 ?
Na2 K2 4.241(16) 6_556 ?
Na2 K2 4.252(17) 4 ?
Na3 OW15 2.63(9) . ?
Na3 OW10 2.79(7) . ?
Na3 OW11 3.00(7) . ?
Na3 Na11 3.68(5) . ?
Na4 O29 2.69(3) 4 ?
Na4 OW8 2.77(6) . ?
Na4 OW13 2.79(7) . ?
Na4 OW3 3.03(4) . ?
Na4 Na10 3.94(4) 4 ?
Na5 O12 2.81(3) 5 ?
Na5 O50 2.84(4) 2 ?
Na5 OW2 2.92(3) . ?
Na5 OW4 2.94(5) 1_545 ?
Na5 Co2 3.59(2) 2 ?
Na5 W14 3.59(2) 2 ?
Na5 Na6 3.68(4) . ?
Na6 OW2 2.50(4) . ?
Na6 O50 2.78(4) 6 ?
Na6 O47 2.84(3) 5 ?
Na6 O46 2.80(3) 6 ?
Na6 Na1 3.54(3) 4_545 ?
Na6 W14 3.59(2) 6 ?
Na6 Co2 3.59(2) 6 ?
Na6A O50 2.63(4) 6 ?
Na6A O46 2.74(3) 6 ?
Na6A Na1 2.85(3) 4_545 ?
Na6A OW2 3.02(4) . ?
Na6A W14 3.66(3) 6 ?
Na7 OW4 2.18(6) . ?
Na7 OW12 2.25(9) . ?
Na7 O33 2.35(4) 5_565 ?
Na7 OW7 2.68(7) . ?
Na7 OW12 2.79(9) 5_565 ?
Na7 OW10 3.00(7) . ?
Na7 Na8 3.91(5) . ?
Na8 OW4 2.84(6) . ?
Na8 O49 2.92(5) 1_565 ?
Na8 OW15 2.93(9) . ?
Na8 OW14 2.98(4) . ?
Na9 OW15 2.87(10) . ?
Na9 O49 3.05(7) 1_565 ?
Na10 OW6 2.68(7) . ?
Na10 OW15 2.82(10) 1_545 ?
Na10 OW13 3.11(7) 4_545 ?
Na10 O2 2.97(4) 4_545 ?
Na10 Na4 3.94(4) 4_545 ?
Na11 OW10 2.60(8) . ?
Na11 O8 2.97(5) 4 ?
Na11 OW7 2.88(7) . ?
Na11 Na2 3.35(5) 4 ?
OW4 Na5 2.94(5) 1_565 ?
OW5 Na2 2.570(17) 7_556 ?
OW5 K2 3.381(7) 6_556 ?
OW5 K2 3.381(7) 4 ?
OW8 Na1 2.93(6) 4_545 ?
OW12 OW12 1.21(13) 5_565 ?
OW12 Na7 2.79(9) 5_565 ?
OW13 Na10 3.11(7) 4 ?
OW14 Na8 2.98(4) 2 ?
OW15 Na10 2.82(10) 1_565 ?

loop_
_platon_squeeze_void_nr
_platon_squeeze_void_average_x
_platon_squeeze_void_average_y
_platon_squeeze_void_average_z
_platon_squeeze_void_volume
_platon_squeeze_void_count_electrons
1 0.350 0.202 0.046 124.8 15.4
2 0.650 0.202 0.454 123.5 15.2
3 0.149 0.298 0.953 122.4 14.8
4 0.851 0.299 0.547 123.7 15.7
5 0.150 0.702 0.454 123.5 15.2
6 0.850 0.702 0.046 124.8 15.4
7 0.351 0.799 0.547 123.7 15.7
8 0.649 0.798 0.953 122.4 14.8
